data_7119505
loop_
_publ_author_name
'Garc\'ia-Rodr\'iguez, Ra\'ul'
'Hanf, Schirin'
'Bond, Andrew D.'
'Wright, Dominic S.'

_publ_section_title
;
 A non-chiral lithium aluminate reagent for the determination of
 enantiomeric excess of chiral alcohols.
;
_journal_issue 7
_journal_name_full 'Chemical communications (Cambridge, England)'
_journal_page_first 1225
_journal_page_last 1228
_journal_paper_doi 10.1039/c6cc09671a
_journal_volume 53
_journal_year 2017
_chemical_absolute_configuration ad
_chemical_formula_moiety 'C36 H52 Al2 Li2 N4 O2'
_chemical_formula_sum 'C36 H52 Al2 Li2 N4 O2'
_chemical_formula_weight 640.65
_space_group_crystal_system triclinic
_space_group_IT_number 1
_space_group_name_Hall 'P 1'
_space_group_name_H-M_alt 'P 1'
_symmetry_space_group_name_Hall 'P 1'
_symmetry_space_group_name_H-M 'P 1'
_atom_sites_solution_hydrogens geom
_audit_creation_method SHELXL-2014/7
_audit_update_record
;
2016-09-07 deposited with the CCDC.
2016-12-07 downloaded from the CCDC.
;
_cell_angle_alpha 87.4066(15)
_cell_angle_beta 86.1584(14)
_cell_angle_gamma 84.2038(15)
_cell_formula_units_Z 2
_cell_length_a 10.0524(3)
_cell_length_b 10.2219(3)
_cell_length_c 18.3853(5)
_cell_measurement_reflns_used 9890
_cell_measurement_temperature 180(2)
_cell_measurement_theta_max 66.14
_cell_measurement_theta_min 4.35
_cell_volume 1873.88(9)
_computing_cell_refinement 'SAINT (Bruker, 2014)'
_computing_data_collection 'APEX2 (Bruker, 2014)'
_computing_data_reduction SAINT
_computing_molecular_graphics 'Mercury (Macrae et al., 2008)'
_computing_publication_material SHELXL
_computing_structure_refinement 'SHELXL (Sheldrick, 2015)'
_computing_structure_solution 'SHELXT (Sheldrick, 2015)'
_diffrn_ambient_temperature 180(2)
_diffrn_measured_fraction_theta_full 0.995
_diffrn_measured_fraction_theta_max 0.995
_diffrn_measurement_device_type 'Bruker D8-QUEST PHOTON-100'
_diffrn_measurement_method '\w and \f-scans'
_diffrn_radiation_type CuK\a
_diffrn_radiation_wavelength 1.54178
_diffrn_reflns_av_R_equivalents 0.0700
_diffrn_reflns_av_unetI/netI 0.0696
_diffrn_reflns_Laue_measured_fraction_full 0.995
_diffrn_reflns_Laue_measured_fraction_max 0.995
_diffrn_reflns_limit_h_max 11
_diffrn_reflns_limit_h_min -11
_diffrn_reflns_limit_k_max 12
_diffrn_reflns_limit_k_min -12
_diffrn_reflns_limit_l_max 21
_diffrn_reflns_limit_l_min -21
_diffrn_reflns_number 36625
_diffrn_reflns_point_group_measured_fraction_full 0.960
_diffrn_reflns_point_group_measured_fraction_max 0.960
_diffrn_reflns_theta_full 66.750
_diffrn_reflns_theta_max 66.750
_diffrn_reflns_theta_min 2.410
_diffrn_source 'Incoatec I\mS Cu microsource'
_exptl_absorpt_coefficient_mu 0.963
_exptl_absorpt_correction_T_max 0.7528
_exptl_absorpt_correction_T_min 0.6383
_exptl_absorpt_correction_type multi-scan
_exptl_absorpt_process_details 'SADABS (Bruker, 2014)'
_exptl_crystal_colour colourless
_exptl_crystal_density_diffrn 1.135
_exptl_crystal_description block
_exptl_crystal_F_000 688
_exptl_crystal_size_max 0.110
_exptl_crystal_size_mid 0.090
_exptl_crystal_size_min 0.080
_refine_diff_density_max 0.321
_refine_diff_density_min -0.259
_refine_diff_density_rms 0.042
_refine_ls_abs_structure_details
;
Flack x determined using 3709 quotients [(I+)-(I-)]/[(I+)+(I-)]
(Parsons, Flack and Wagner, Acta Cryst. B69 (2013) 249-259).
;
_refine_ls_abs_structure_Flack 0.00(4)
_refine_ls_extinction_method none
_refine_ls_goodness_of_fit_ref 1.027
_refine_ls_hydrogen_treatment constr
_refine_ls_matrix_type full
_refine_ls_number_parameters 851
_refine_ls_number_reflns 12730
_refine_ls_number_restraints 20
_refine_ls_restrained_S_all 1.029
_refine_ls_R_factor_all 0.0826
_refine_ls_R_factor_gt 0.0575
_refine_ls_shift/su_max 0.000
_refine_ls_shift/su_mean 0.000
_refine_ls_structure_factor_coef Fsqd
_refine_ls_weighting_details 'w=1/[\s^2^(Fo^2^)+(0.0655P)^2^+0.6470P] where P=(Fo^2^+2Fc^2^)/3'
_refine_ls_weighting_scheme calc
_refine_ls_wR_factor_gt 0.1292
_refine_ls_wR_factor_ref 0.1412
_reflns_Friedel_coverage 0.928
_reflns_Friedel_fraction_full 0.924
_reflns_Friedel_fraction_max 0.924
_reflns_number_gt 9826
_reflns_number_total 12730
_reflns_threshold_expression 'I > 2\s(I)'
_cod_data_source_file c6cc09671a2.cif
_cod_data_source_block 3RR
_cod_database_code 7119505
_cambridge_user_name 'Raul Garcia-Rodriguez'
_cambridge_user_crsid rg587
_cambridge_supervisor_name 'Dominic Wright'
_cambridge_supervisor_crsid dsw1000
_cambridge_crystallographer_name 'Andrew Bond'
_cambridge_crystallographer_crsid adb29
_cambridge_sample_id RG6235-R-tBu
_cambridge_data_id DW_B2_0118
_shelx_space_group_comment
;
The symmetry employed for this shelxl refinement is uniquely defined
by the following loop, which should always be used as a source of
symmetry information in preference to the above space-group names.
They are only intended as comments.
;
_shelx_estimated_absorpt_t_min 0.901
_shelx_estimated_absorpt_t_max 0.927

loop_
_space_group_symop_operation_xyz
'x, y, z'

loop_
_atom_site_label
_atom_site_type_symbol
_atom_site_fract_x
_atom_site_fract_y
_atom_site_fract_z
_atom_site_U_iso_or_equiv
_atom_site_adp_type
_atom_site_occupancy
_atom_site_site_symmetry_order
_atom_site_calc_flag
_atom_site_refinement_flags_posn
_atom_site_refinement_flags_adp
_atom_site_refinement_flags_occupancy
_atom_site_disorder_assembly
_atom_site_disorder_group
Al1 Al 0.38122(14) 0.47324(14) 0.81424(9) 0.0293(4) Uani 1 1 d . . . . .
Al2 Al 0.86495(14) 0.26659(15) 0.69670(9) 0.0308(4) Uani 1 1 d . . . . .
Al3 Al 0.47033(16) 0.35067(16) 0.30569(10) 0.0384(4) Uani 1 1 d . . . . .
Al4 Al 0.24623(17) 0.82971(17) 0.20761(10) 0.0403(4) Uani 1 1 d . . . . .
Li1 Li 0.6763(9) 0.4896(9) 0.7634(5) 0.033(2) Uani 1 1 d . . . . .
Li2 Li 0.5688(9) 0.2498(10) 0.7476(6) 0.039(2) Uani 1 1 d . . . . .
Li3 Li 0.4775(10) 0.6444(10) 0.2639(6) 0.040(2) Uani 1 1 d . . . . .
Li4 Li 0.2419(9) 0.5330(10) 0.2414(5) 0.038(2) Uani 1 1 d . . . . .
O1 O 0.4954(3) 0.4437(4) 0.7353(2) 0.0300(9) Uani 1 1 d . . . . .
O2 O 0.7530(3) 0.2938(4) 0.7765(2) 0.0316(9) Uani 1 1 d . . . . .
O3 O 0.4424(4) 0.4647(4) 0.2286(2) 0.0364(9) Uani 1 1 d . . . . .
O4 O 0.2746(4) 0.7093(4) 0.2810(2) 0.0382(10) Uani 1 1 d . . . . .
N1 N 0.6188(4) 0.5912(5) 0.8564(3) 0.0335(11) Uani 1 1 d . . . . .
N2 N 0.4354(5) 0.1849(5) 0.8277(3) 0.0371(12) Uani 1 1 d . . . . .
N3 N 0.8136(4) 0.5561(5) 0.6849(3) 0.0329(11) Uani 1 1 d . . . . .
N4 N 0.6261(5) 0.1501(5) 0.6524(3) 0.0366(12) Uani 1 1 d . . . . .
N5 N 0.5797(4) 0.5861(5) 0.3553(3) 0.0399(12) Uani 1 1 d . . . . .
N6 N 0.1761(4) 0.3939(5) 0.3150(3) 0.0391(12) Uani 1 1 d . . . . .
N7 N 0.5407(5) 0.7871(5) 0.1918(3) 0.0408(12) Uani 1 1 d . . . . .
N8 N 0.1474(5) 0.5981(5) 0.1477(3) 0.0434(12) Uani 1 1 d . . . . .
C1 C 0.1989(6) 0.5662(6) 0.8064(4) 0.0420(15) Uani 1 1 d D . . . .
H1A H 0.1567 0.5245 0.7674 0.050 Uiso 1 1 calc R U . . .
H1B H 0.1468 0.5473 0.8526 0.050 Uiso 1 1 calc R U . . .
C2 C 0.1798(8) 0.7113(7) 0.7915(6) 0.080(3) Uani 1 1 d D . . . .
H2A H 0.2317 0.7553 0.8247 0.120 Uiso 1 1 calc R U . . .
H2B H 0.0846 0.7424 0.7991 0.120 Uiso 1 1 calc R U . . .
H2C H 0.2106 0.7317 0.7409 0.120 Uiso 1 1 calc R U . . .
C3 C 1.0473(6) 0.1725(7) 0.7005(4) 0.0553(19) Uani 1 1 d D . . . .
H3A H 1.0986 0.1971 0.6549 0.066 Uiso 1 1 calc R U . . .
H3B H 1.0903 0.2086 0.7411 0.066 Uiso 1 1 calc R U . . .
C4 C 1.0666(9) 0.0272(7) 0.7095(8) 0.119(5) Uani 1 1 d D . . . .
H4A H 1.0121 -0.0014 0.7523 0.179 Uiso 1 1 calc R U . . .
H4B H 1.1613 -0.0008 0.7162 0.179 Uiso 1 1 calc R U . . .
H4C H 1.0393 -0.0123 0.6660 0.179 Uiso 1 1 calc R U . . .
C7 C 0.3411(8) 0.4002(12) 0.5582(4) 0.103(4) Uani 1 1 d D . . . .
H7A H 0.3396 0.4870 0.5333 0.155 Uiso 1 1 calc R U . . .
H7B H 0.2596 0.3601 0.5491 0.155 Uiso 1 1 calc R U . . .
H7C H 0.4198 0.3440 0.5398 0.155 Uiso 1 1 calc R U . . .
C8 C 0.3480(6) 0.4148(9) 0.6396(4) 0.067(2) Uani 1 1 d D . . . .
H8A H 0.2676 0.4708 0.6577 0.081 Uiso 1 1 calc R U . . .
H8B H 0.3458 0.3270 0.6644 0.081 Uiso 1 1 calc R U . . .
C9 C 0.4655(8) 0.6191(7) 0.6432(5) 0.069(2) Uani 1 1 d D . . . .
H9A H 0.3900 0.6643 0.6716 0.104 Uiso 1 1 calc R U . . .
H9B H 0.4541 0.6370 0.5910 0.104 Uiso 1 1 calc R U . . .
H9C H 0.5493 0.6511 0.6560 0.104 Uiso 1 1 calc R U . . .
C10 C 0.4705(5) 0.4739(6) 0.6598(3) 0.0375(14) Uani 1 1 d D . . . .
H10 H 0.5483 0.4313 0.6299 0.045 Uiso 1 1 calc R U . . .
C11 C 0.4885(6) 0.5724(5) 0.8776(3) 0.0349(14) Uani 1 1 d . . . . .
C12 C 0.4354(7) 0.6267(6) 0.9433(3) 0.0441(16) Uani 1 1 d . . . . .
H12 H 0.3455 0.6150 0.9595 0.053 Uiso 1 1 calc R U . . .
C13 C 0.5097(8) 0.6963(7) 0.9846(4) 0.0555(19) Uani 1 1 d . . . . .
H13 H 0.4722 0.7316 1.0291 0.067 Uiso 1 1 calc R U . . .
C14 C 0.6388(8) 0.7144(7) 0.9609(4) 0.0534(18) Uani 1 1 d . . . . .
H14 H 0.6919 0.7627 0.9888 0.064 Uiso 1 1 calc R U . . .
C15 C 0.6909(6) 0.6616(6) 0.8961(4) 0.0410(15) Uani 1 1 d . . . . .
C16 C 0.8315(7) 0.6839(8) 0.8668(5) 0.058(2) Uani 1 1 d . . . . .
H16A H 0.8539 0.6345 0.8224 0.086 Uiso 1 1 calc R U . . .
H16B H 0.8950 0.6538 0.9036 0.086 Uiso 1 1 calc R U . . .
H16C H 0.8364 0.7780 0.8553 0.086 Uiso 1 1 calc R U . . .
C17 C 0.8303(12) 0.0676(9) 0.9399(4) 0.106(4) Uani 1 1 d D . . . .
H17A H 0.9225 0.0821 0.9489 0.159 Uiso 1 1 calc R U . . .
H17B H 0.8190 -0.0264 0.9463 0.159 Uiso 1 1 calc R U . . .
H17C H 0.7682 0.1170 0.9745 0.159 Uiso 1 1 calc R U . . .
C18 C 0.8013(9) 0.1136(6) 0.8636(4) 0.0589(19) Uani 1 1 d D . . . .
H18A H 0.7189 0.0770 0.8507 0.071 Uiso 1 1 calc R U . . .
H18B H 0.8758 0.0773 0.8301 0.071 Uiso 1 1 calc R U . . .
C19 C 0.9019(8) 0.3260(8) 0.8718(4) 0.068(2) Uani 1 1 d D . . . .
H19A H 0.9826 0.2895 0.8439 0.103 Uiso 1 1 calc R U . . .
H19B H 0.9135 0.3104 0.9241 0.103 Uiso 1 1 calc R U . . .
H19C H 0.8870 0.4209 0.8608 0.103 Uiso 1 1 calc R U . . .
C20 C 0.7833(6) 0.2605(6) 0.8512(3) 0.0416(15) Uani 1 1 d D . . . .
H20 H 0.7042 0.2949 0.8831 0.050 Uiso 1 1 calc R U . . .
C21 C 0.3636(6) 0.2923(6) 0.8589(3) 0.0339(13) Uani 1 1 d . . . . .
C22 C 0.2780(7) 0.2695(7) 0.9204(4) 0.0516(18) Uani 1 1 d . . . . .
H22 H 0.2293 0.3424 0.9435 0.062 Uiso 1 1 calc R U . . .
C23 C 0.2625(8) 0.1450(7) 0.9482(4) 0.062(2) Uani 1 1 d . . . . .
H23 H 0.2042 0.1319 0.9901 0.074 Uiso 1 1 calc R U . . .
C24 C 0.3318(7) 0.0402(7) 0.9150(4) 0.060(2) Uani 1 1 d . . . . .
H24 H 0.3214 -0.0469 0.9332 0.071 Uiso 1 1 calc R U . . .
C25 C 0.4181(6) 0.0623(6) 0.8541(4) 0.0426(15) Uani 1 1 d . . . . .
C26 C 0.4968(9) -0.0510(7) 0.8161(5) 0.073(3) Uani 1 1 d . . . . .
H26A H 0.5485 -0.0174 0.7735 0.110 Uiso 1 1 calc R U . . .
H26B H 0.4351 -0.1110 0.8005 0.110 Uiso 1 1 calc R U . . .
H26C H 0.5581 -0.0983 0.8498 0.110 Uiso 1 1 calc R U . . .
C27 C 0.6855(9) 0.3939(10) 0.0649(4) 0.089(3) Uani 1 1 d D . . . .
H27A H 0.6883 0.2987 0.0594 0.134 Uiso 1 1 calc R U . . .
H27B H 0.7762 0.4212 0.0570 0.134 Uiso 1 1 calc R U . . .
H27C H 0.6278 0.4400 0.0291 0.134 Uiso 1 1 calc R U . . .
C28 C 0.6305(7) 0.4272(11) 0.1406(4) 0.083(3) Uani 1 1 d D . . . .
H28A H 0.6688 0.3587 0.1751 0.100 Uiso 1 1 calc R U . . .
H28B H 0.6628 0.5115 0.1525 0.100 Uiso 1 1 calc R U . . .
C29 C 0.4228(9) 0.3221(10) 0.1297(6) 0.103(4) Uani 1 1 d D . . . .
H29A H 0.4766 0.2418 0.1454 0.155 Uiso 1 1 calc R U . . .
H29B H 0.4212 0.3260 0.0764 0.155 Uiso 1 1 calc R U . . .
H29C H 0.3311 0.3216 0.1514 0.155 Uiso 1 1 calc R U . . .
C30 C 0.4827(6) 0.4392(6) 0.1537(3) 0.0421(14) Uani 1 1 d D . . . .
H30 H 0.4463 0.5169 0.1235 0.051 Uiso 1 1 calc R U . . .
C31 C 0.8880(5) 0.4498(6) 0.6553(3) 0.0320(13) Uani 1 1 d . . . . .
C32 C 0.9845(6) 0.4720(7) 0.5998(3) 0.0407(15) Uani 1 1 d . . . . .
H32 H 1.0352 0.3987 0.5781 0.049 Uiso 1 1 calc R U . . .
C33 C 1.0090(7) 0.5967(7) 0.5752(4) 0.0551(19) Uani 1 1 d . . . . .
H33 H 1.0775 0.6101 0.5383 0.066 Uiso 1 1 calc R U . . .
C34 C 0.9317(7) 0.7020(7) 0.6056(4) 0.0496(17) Uani 1 1 d . . . . .
H34 H 0.9446 0.7895 0.5890 0.060 Uiso 1 1 calc R U . . .
C35 C 0.8356(6) 0.6786(6) 0.6601(4) 0.0412(15) Uani 1 1 d . . . . .
C36 C 0.7517(7) 0.7922(7) 0.6930(5) 0.060(2) Uani 1 1 d . . . . .
H36A H 0.6903 0.7599 0.7318 0.090 Uiso 1 1 calc R U . . .
H36B H 0.7000 0.8407 0.6554 0.090 Uiso 1 1 calc R U . . .
H36C H 0.8097 0.8508 0.7135 0.090 Uiso 1 1 calc R U . . .
C37 C 0.2796(10) 0.8463(9) 0.4684(4) 0.084(3) Uani 1 1 d D . . . .
H37A H 0.1854 0.8451 0.4858 0.125 Uiso 1 1 calc R U . . .
H37B H 0.3131 0.9271 0.4832 0.125 Uiso 1 1 calc R U . . .
H37C H 0.3324 0.7698 0.4895 0.125 Uiso 1 1 calc R U . . .
C38 C 0.2916(7) 0.8413(7) 0.3860(3) 0.0515(17) Uani 1 1 d D . . . .
H38A H 0.2450 0.9230 0.3651 0.062 Uiso 1 1 calc R U . . .
H38B H 0.3874 0.8388 0.3691 0.062 Uiso 1 1 calc R U . . .
C39 C 0.0848(6) 0.7333(8) 0.3683(4) 0.061(2) Uani 1 1 d D . . . .
H39A H 0.0457 0.8126 0.3427 0.092 Uiso 1 1 calc R U . . .
H39B H 0.0589 0.7377 0.4206 0.092 Uiso 1 1 calc R U . . .
H39C H 0.0520 0.6555 0.3491 0.092 Uiso 1 1 calc R U . . .
C40 C 0.2340(5) 0.7243(6) 0.3571(3) 0.0403(14) Uani 1 1 d D . . . .
H40 H 0.2713 0.6437 0.3846 0.048 Uiso 1 1 calc R U . . .
C41 C 0.7558(6) 0.1722(5) 0.6311(3) 0.0335(13) Uani 1 1 d . . . . .
C42 C 0.8110(7) 0.1270(7) 0.5652(4) 0.0521(19) Uani 1 1 d . . . . .
H42 H 0.9009 0.1415 0.5505 0.062 Uiso 1 1 calc R U . . .
C43 C 0.7373(8) 0.0599(8) 0.5195(4) 0.062(2) Uani 1 1 d . . . . .
H43 H 0.7756 0.0298 0.4739 0.074 Uiso 1 1 calc R U . . .
C44 C 0.6099(8) 0.0391(7) 0.5422(4) 0.0547(19) Uani 1 1 d . . . . .
H44 H 0.5575 -0.0060 0.5123 0.066 Uiso 1 1 calc R U . . .
C45 C 0.5561(6) 0.0833(7) 0.6086(4) 0.0464(17) Uani 1 1 d . . . . .
C46 C 0.4161(7) 0.0571(9) 0.6342(5) 0.076(3) Uani 1 1 d . . . . .
H46A H 0.3523 0.1085 0.6035 0.114 Uiso 1 1 calc R U . . .
H46B H 0.3983 0.0825 0.6850 0.114 Uiso 1 1 calc R U . . .
H46C H 0.4062 -0.0368 0.6309 0.114 Uiso 1 1 calc R U . . .
C51 C 0.5680(6) 0.4566(7) 0.3712(3) 0.0425(15) Uani 1 1 d . . . . .
C52 C 0.6288(6) 0.3964(9) 0.4323(4) 0.060(2) Uani 1 1 d . . . . .
H52 H 0.6236 0.3053 0.4432 0.072 Uiso 1 1 calc R U . . .
C53 C 0.6963(7) 0.4691(11) 0.4765(4) 0.074(3) Uani 1 1 d . . . . .
H53 H 0.7351 0.4291 0.5187 0.089 Uiso 1 1 calc R U . . .
C54 C 0.7066(7) 0.5997(10) 0.4587(4) 0.066(2) Uani 1 1 d . . . . .
H54 H 0.7533 0.6509 0.4885 0.079 Uiso 1 1 calc R U . . .
C55 C 0.6492(6) 0.6557(8) 0.3978(4) 0.0530(18) Uani 1 1 d . . . . .
C56 C 0.6638(8) 0.7980(8) 0.3752(5) 0.068(2) Uani 1 1 d . . . . .
H56A H 0.6244 0.8186 0.3282 0.101 Uiso 1 1 calc R U . . .
H56B H 0.7590 0.8122 0.3705 0.101 Uiso 1 1 calc R U . . .
H56C H 0.6175 0.8553 0.4121 0.101 Uiso 1 1 calc R U . . .
C61 C 0.2835(6) 0.3264(6) 0.3462(3) 0.0392(14) Uani 1 1 d . . . . .
C62 C 0.2591(7) 0.2349(6) 0.4035(4) 0.0466(15) Uani 1 1 d . . . . .
H62 H 0.3325 0.1871 0.4259 0.056 Uiso 1 1 calc R U . . .
C63 C 0.1295(8) 0.2135(8) 0.4280(4) 0.060(2) Uani 1 1 d . . . . .
H63 H 0.1141 0.1521 0.4673 0.072 Uiso 1 1 calc R U . . .
C64 C 0.0244(7) 0.2809(7) 0.3954(4) 0.0539(18) Uani 1 1 d . . . . .
H64 H -0.0652 0.2667 0.4111 0.065 Uiso 1 1 calc R U . . .
C65 C 0.0508(6) 0.3705(6) 0.3389(4) 0.0454(15) Uani 1 1 d . . . . .
C66 C -0.0636(6) 0.4459(8) 0.3010(4) 0.062(2) Uani 1 1 d . . . . .
H66A H -0.0295 0.5169 0.2697 0.092 Uiso 1 1 calc R U . . .
H66B H -0.1304 0.4835 0.3375 0.092 Uiso 1 1 calc R U . . .
H66C H -0.1052 0.3863 0.2711 0.092 Uiso 1 1 calc R U . . .
C71 C 0.4310(7) 0.8644(6) 0.1684(3) 0.0394(14) Uani 1 1 d . . . . .
C72 C 0.4509(8) 0.9671(7) 0.1179(4) 0.0543(17) Uani 1 1 d . . . . .
H72 H 0.3758 1.0209 0.1010 0.065 Uiso 1 1 calc R U . . .
C73 C 0.5777(9) 0.9920(8) 0.0921(4) 0.066(2) Uani 1 1 d . . . . .
H73 H 0.5898 1.0620 0.0573 0.079 Uiso 1 1 calc R U . . .
C74 C 0.6859(8) 0.9160(7) 0.1166(4) 0.059(2) Uani 1 1 d . . . . .
H74 H 0.7741 0.9332 0.0998 0.071 Uiso 1 1 calc R U . . .
C75 C 0.6651(7) 0.8126(7) 0.1667(3) 0.0487(16) Uani 1 1 d . . . . .
C76 C 0.7809(7) 0.7263(8) 0.1935(5) 0.070(2) Uani 1 1 d . . . . .
H76A H 0.7494 0.6657 0.2322 0.105 Uiso 1 1 calc R U . . .
H76B H 0.8445 0.7805 0.2128 0.105 Uiso 1 1 calc R U . . .
H76C H 0.8254 0.6758 0.1531 0.105 Uiso 1 1 calc R U . . .
C81 C 0.1663(5) 0.7267(7) 0.1327(3) 0.0408(14) Uani 1 1 d . . . . .
C82 C 0.1292(6) 0.7843(8) 0.0666(4) 0.0542(18) Uani 1 1 d . . . . .
H82 H 0.1437 0.8737 0.0557 0.065 Uiso 1 1 calc R U . . .
C83 C 0.0724(7) 0.7165(9) 0.0164(4) 0.064(2) Uani 1 1 d . . . . .
H83 H 0.0482 0.7575 -0.0288 0.076 Uiso 1 1 calc R U . . .
C84 C 0.0512(6) 0.5875(8) 0.0331(4) 0.058(2) Uani 1 1 d . . . . .
H84 H 0.0113 0.5382 -0.0007 0.070 Uiso 1 1 calc R U . . .
C85 C 0.0879(6) 0.5301(7) 0.0989(4) 0.0474(17) Uani 1 1 d . . . . .
C86 C 0.0646(10) 0.3918(9) 0.1186(5) 0.081(3) Uani 1 1 d . . . . .
H86A H 0.1075 0.3642 0.1638 0.122 Uiso 1 1 calc R U . . .
H86B H 0.1027 0.3351 0.0793 0.122 Uiso 1 1 calc R U . . .
H86C H -0.0319 0.3846 0.1257 0.122 Uiso 1 1 calc R U . . .
C91 C 0.5603(7) 0.1663(8) 0.2961(5) 0.065(2) Uani 1 1 d D . . . .
H91A H 0.5355 0.1159 0.3414 0.078 Uiso 1 1 calc R U . . .
H91B H 0.5196 0.1269 0.2558 0.078 Uiso 1 1 calc R U . . .
C92 C 0.7077(7) 0.1424(8) 0.2829(6) 0.085(3) Uani 1 1 d D . . . .
H92A H 0.7341 0.1765 0.2339 0.127 Uiso 1 1 calc R U . . .
H92B H 0.7348 0.0477 0.2868 0.127 Uiso 1 1 calc R U . . .
H92C H 0.7517 0.1873 0.3192 0.127 Uiso 1 1 calc R U . . .
C93A C 0.1387(12) 0.9984(10) 0.2258(5) 0.113(4) Uani 0.48(3) 1 d D . P A 1
H93A H 0.0783 0.9850 0.2697 0.135 Uiso 0.48(3) 1 calc R U P A 1
H93B H 0.2008 1.0621 0.2381 0.135 Uiso 0.48(3) 1 calc R U P A 1
C94A C 0.0556(18) 1.0611(18) 0.1675(10) 0.079(7) Uiso 0.48(3) 1 d D . P A 1
H94A H 0.1129 1.0760 0.1232 0.119 Uiso 0.48(3) 1 calc R U P A 1
H94B H 0.0112 1.1455 0.1838 0.119 Uiso 0.48(3) 1 calc R U P A 1
H94C H -0.0122 1.0032 0.1570 0.119 Uiso 0.48(3) 1 calc R U P A 1
C93B C 0.1387(12) 0.9984(10) 0.2258(5) 0.113(4) Uani 0.52(3) 1 d D . P A 2
H93C H 0.1630 1.0195 0.2749 0.135 Uiso 0.52(3) 1 calc R U P A 2
H93D H 0.1826 1.0611 0.1918 0.135 Uiso 0.52(3) 1 calc R U P A 2
C94B C 0.0002(17) 1.046(3) 0.2254(17) 0.131(12) Uiso 0.52(3) 1 d D . P A 2
H94D H -0.0299 1.0432 0.1760 0.197 Uiso 0.52(3) 1 calc R U P A 2
H94E H -0.0122 1.1369 0.2413 0.197 Uiso 0.52(3) 1 calc R U P A 2
H94F H -0.0523 0.9907 0.2588 0.197 Uiso 0.52(3) 1 calc R U P A 2

loop_
_atom_site_aniso_label
_atom_site_aniso_U_11
_atom_site_aniso_U_22
_atom_site_aniso_U_33
_atom_site_aniso_U_23
_atom_site_aniso_U_13
_atom_site_aniso_U_12
Al1 0.0262(8) 0.0275(9) 0.0331(9) -0.0020(7) 0.0032(7) 0.0000(6)
Al2 0.0262(8) 0.0293(9) 0.0350(9) 0.0005(7) 0.0021(7) 0.0022(7)
Al3 0.0374(9) 0.0389(10) 0.0363(10) 0.0055(8) -0.0001(7) 0.0039(7)
Al4 0.0486(10) 0.0387(10) 0.0309(9) -0.0021(8) -0.0056(8) 0.0111(8)
Li1 0.028(5) 0.035(6) 0.036(5) 0.001(4) -0.002(4) 0.000(4)
Li2 0.035(5) 0.037(6) 0.044(6) -0.015(5) 0.009(4) -0.005(4)
Li3 0.037(5) 0.040(6) 0.042(6) 0.004(5) -0.007(4) -0.004(4)
Li4 0.036(5) 0.043(6) 0.035(5) 0.003(5) -0.008(4) 0.000(4)
O1 0.0270(19) 0.032(2) 0.030(2) -0.0039(18) 0.0008(16) -0.0009(16)
O2 0.0281(19) 0.037(2) 0.029(2) 0.0005(18) -0.0021(16) -0.0004(16)
O3 0.041(2) 0.037(2) 0.029(2) -0.0031(18) 0.0018(17) 0.0029(17)
O4 0.047(2) 0.039(2) 0.027(2) -0.0019(18) 0.0009(17) 0.0033(18)
N1 0.034(3) 0.031(3) 0.035(3) -0.007(2) -0.006(2) 0.002(2)
N2 0.033(3) 0.028(3) 0.049(3) 0.000(2) 0.004(2) -0.002(2)
N3 0.031(2) 0.031(3) 0.036(3) 0.001(2) -0.001(2) -0.002(2)
N4 0.036(3) 0.032(3) 0.043(3) -0.010(2) 0.002(2) -0.005(2)
N5 0.030(2) 0.058(3) 0.032(3) -0.010(3) -0.005(2) -0.001(2)
N6 0.035(3) 0.042(3) 0.040(3) 0.002(2) -0.004(2) -0.003(2)
N7 0.049(3) 0.041(3) 0.033(3) -0.005(2) -0.001(2) -0.008(2)
N8 0.036(3) 0.055(3) 0.037(3) -0.003(3) -0.005(2) 0.006(2)
C1 0.034(3) 0.040(4) 0.050(4) 0.003(3) 0.008(3) -0.001(3)
C2 0.049(5) 0.046(5) 0.133(9) 0.034(5) 0.026(5) 0.016(4)
C3 0.036(4) 0.060(5) 0.064(5) 0.006(4) 0.008(3) 0.011(3)
C4 0.064(6) 0.050(5) 0.226(15) 0.038(7) 0.045(7) 0.027(4)
C7 0.051(4) 0.207(12) 0.057(5) -0.064(7) -0.009(4) -0.003(6)
C8 0.040(4) 0.115(7) 0.049(4) -0.034(5) -0.008(3) -0.003(4)
C9 0.069(5) 0.076(6) 0.059(5) 0.017(4) -0.004(4) 0.008(4)
C10 0.031(3) 0.055(4) 0.026(3) -0.006(3) -0.002(2) 0.001(3)
C11 0.042(3) 0.027(3) 0.034(3) -0.001(3) 0.006(3) 0.001(3)
C12 0.052(4) 0.042(4) 0.038(4) -0.006(3) 0.014(3) -0.007(3)
C13 0.093(6) 0.044(4) 0.031(4) -0.013(3) 0.008(4) -0.014(4)
C14 0.076(5) 0.050(4) 0.039(4) -0.010(3) -0.013(4) -0.018(4)
C15 0.046(4) 0.038(4) 0.041(4) -0.006(3) -0.013(3) -0.004(3)
C16 0.042(4) 0.062(5) 0.074(5) -0.023(4) -0.015(4) -0.016(3)
C17 0.180(11) 0.068(6) 0.059(6) 0.025(5) 0.018(6) 0.005(6)
C18 0.093(6) 0.039(4) 0.046(4) 0.009(3) -0.014(4) -0.010(4)
C19 0.091(6) 0.057(5) 0.066(5) 0.007(4) -0.045(5) -0.028(4)
C20 0.045(4) 0.046(4) 0.034(3) 0.001(3) 0.000(3) -0.006(3)
C21 0.033(3) 0.034(3) 0.034(3) -0.004(3) -0.001(2) 0.000(2)
C22 0.060(4) 0.042(4) 0.048(4) 0.001(3) 0.016(3) 0.004(3)
C23 0.075(5) 0.050(4) 0.052(4) 0.011(4) 0.029(4) 0.007(4)
C24 0.064(5) 0.039(4) 0.070(5) 0.012(4) 0.024(4) -0.004(3)
C25 0.044(4) 0.026(3) 0.055(4) 0.000(3) 0.009(3) -0.002(3)
C26 0.084(6) 0.032(4) 0.099(7) -0.005(4) 0.031(5) -0.002(4)
C27 0.085(6) 0.101(7) 0.073(6) -0.001(5) 0.033(5) 0.010(5)
C28 0.046(4) 0.147(9) 0.058(5) -0.034(5) 0.013(4) -0.012(5)
C29 0.073(6) 0.132(9) 0.114(8) -0.080(7) 0.018(5) -0.036(6)
C30 0.052(3) 0.048(4) 0.024(3) -0.004(3) -0.002(3) 0.008(3)
C31 0.026(3) 0.040(4) 0.031(3) -0.002(3) -0.002(2) -0.004(2)
C32 0.037(3) 0.048(4) 0.036(3) -0.003(3) 0.004(3) 0.000(3)
C33 0.049(4) 0.060(5) 0.053(4) 0.014(4) 0.014(3) -0.012(3)
C34 0.055(4) 0.034(4) 0.059(4) 0.011(3) 0.003(3) -0.011(3)
C35 0.042(3) 0.035(4) 0.046(4) 0.007(3) -0.004(3) -0.006(3)
C36 0.060(5) 0.038(4) 0.078(6) 0.002(4) 0.011(4) -0.001(3)
C37 0.130(8) 0.077(6) 0.048(5) -0.017(4) -0.030(5) -0.007(5)
C38 0.055(4) 0.056(4) 0.045(4) -0.014(3) -0.008(3) -0.003(3)
C39 0.052(4) 0.075(5) 0.057(5) -0.021(4) 0.011(3) -0.012(4)
C40 0.044(3) 0.047(4) 0.031(3) -0.004(3) -0.002(3) -0.005(3)
C41 0.037(3) 0.027(3) 0.035(3) 0.000(3) 0.005(3) 0.000(2)
C42 0.062(4) 0.056(4) 0.039(4) -0.011(3) 0.015(3) -0.020(4)
C43 0.078(5) 0.071(5) 0.037(4) -0.017(4) 0.014(4) -0.016(4)
C44 0.069(5) 0.053(4) 0.045(4) -0.025(4) -0.004(3) -0.011(4)
C45 0.041(4) 0.046(4) 0.054(4) -0.020(3) -0.003(3) -0.004(3)
C46 0.050(4) 0.097(7) 0.087(6) -0.047(5) 0.003(4) -0.020(4)
C51 0.032(3) 0.061(4) 0.032(3) 0.006(3) 0.000(3) 0.000(3)
C52 0.043(4) 0.095(6) 0.040(4) 0.020(4) -0.009(3) -0.006(4)
C53 0.045(4) 0.147(9) 0.030(4) 0.019(5) -0.011(3) -0.016(5)
C54 0.050(4) 0.115(7) 0.036(4) -0.019(5) -0.009(3) -0.011(4)
C55 0.038(3) 0.081(5) 0.040(4) -0.017(4) -0.002(3) -0.004(3)
C56 0.059(5) 0.075(6) 0.074(5) -0.025(5) -0.017(4) -0.010(4)
C61 0.047(3) 0.037(3) 0.033(3) 0.001(3) -0.003(3) -0.005(3)
C62 0.050(4) 0.048(4) 0.041(4) 0.006(3) -0.005(3) -0.002(3)
C63 0.060(5) 0.065(5) 0.053(5) 0.012(4) 0.013(4) -0.013(4)
C64 0.048(4) 0.057(4) 0.056(4) 0.012(4) 0.005(3) -0.014(3)
C65 0.043(3) 0.044(4) 0.050(4) -0.001(3) 0.000(3) -0.006(3)
C66 0.039(4) 0.075(5) 0.070(5) 0.008(4) -0.003(3) -0.008(3)
C71 0.066(4) 0.026(3) 0.028(3) -0.006(3) -0.009(3) -0.006(3)
C72 0.077(5) 0.046(4) 0.041(4) 0.001(3) -0.005(3) -0.011(3)
C73 0.105(7) 0.041(4) 0.052(5) 0.009(4) 0.004(4) -0.023(4)
C74 0.075(5) 0.051(4) 0.055(5) -0.009(4) 0.011(4) -0.028(4)
C75 0.056(4) 0.052(4) 0.039(4) -0.010(3) 0.004(3) -0.016(3)
C76 0.056(4) 0.076(6) 0.079(6) -0.003(5) 0.001(4) -0.011(4)
C81 0.031(3) 0.058(4) 0.032(3) 0.002(3) -0.001(2) 0.003(3)
C82 0.042(3) 0.077(5) 0.045(4) 0.014(4) -0.012(3) -0.014(3)
C83 0.056(4) 0.100(6) 0.038(4) 0.015(4) -0.016(3) -0.023(4)
C84 0.044(4) 0.098(6) 0.036(4) -0.008(4) -0.011(3) -0.015(4)
C85 0.040(3) 0.058(4) 0.045(4) -0.010(3) -0.013(3) 0.004(3)
C86 0.107(7) 0.068(5) 0.075(6) -0.010(5) -0.029(5) -0.019(5)
C91 0.062(4) 0.068(5) 0.064(5) 0.006(4) -0.004(4) 0.004(4)
C92 0.064(5) 0.058(5) 0.126(8) -0.002(5) 0.004(5) 0.017(4)
C93A 0.164(10) 0.090(7) 0.066(6) -0.002(5) -0.021(6) 0.084(7)
C93B 0.164(10) 0.090(7) 0.066(6) -0.002(5) -0.021(6) 0.084(7)

loop_
_atom_type_symbol
_atom_type_description
_atom_type_scat_dispersion_real
_atom_type_scat_dispersion_imag
_atom_type_scat_source
C C 0.0181 0.0091 'International Tables Vol C Tables 4.2.6.8 and 6.1.1.4'
H H 0.0000 0.0000 'International Tables Vol C Tables 4.2.6.8 and 6.1.1.4'
Li Li 0.0008 0.0003 'International Tables Vol C Tables 4.2.6.8 and 6.1.1.4'
N N 0.0311 0.0180 'International Tables Vol C Tables 4.2.6.8 and 6.1.1.4'
O O 0.0492 0.0322 'International Tables Vol C Tables 4.2.6.8 and 6.1.1.4'
Al Al 0.2130 0.2455 'International Tables Vol C Tables 4.2.6.8 and 6.1.1.4'

loop_
_geom_angle_atom_site_label_1
_geom_angle_atom_site_label_2
_geom_angle_atom_site_label_3
_geom_angle
O1 Al1 C1 122.1(2)
O1 Al1 C21 103.6(2)
C1 Al1 C21 108.6(2)
O1 Al1 C11 102.3(2)
C1 Al1 C11 110.1(3)
C21 Al1 C11 109.4(3)
O1 Al1 Li2 40.5(2)
C1 Al1 Li2 141.4(3)
C21 Al1 Li2 63.8(3)
C11 Al1 Li2 107.8(2)
O1 Al1 Li1 39.4(2)
C1 Al1 Li1 142.6(3)
C21 Al1 Li1 108.0(3)
C11 Al1 Li1 63.7(2)
Li2 Al1 Li1 54.6(2)
O2 Al2 C3 123.1(3)
O2 Al2 C31 103.8(2)
C3 Al2 C31 106.8(3)
O2 Al2 C41 103.0(2)
C3 Al2 C41 109.6(3)
C31 Al2 C41 110.1(3)
O2 Al2 Li1 41.3(2)
C3 Al2 Li1 143.4(3)
C31 Al2 Li1 63.8(2)
C41 Al2 Li1 106.7(2)
O2 Al2 Li2 40.0(2)
C3 Al2 Li2 143.4(3)
C31 Al2 Li2 109.2(3)
C41 Al2 Li2 63.8(2)
Li1 Al2 Li2 54.5(2)
O3 Al3 C61 102.9(2)
O3 Al3 C91 123.4(3)
C61 Al3 C91 104.6(3)
O3 Al3 C51 102.0(2)
C61 Al3 C51 112.1(2)
C91 Al3 C51 111.6(3)
O3 Al3 Li3 39.9(2)
C61 Al3 Li3 107.1(3)
C91 Al3 Li3 147.1(3)
C51 Al3 Li3 63.4(3)
O3 Al3 Li4 40.6(2)
C61 Al3 Li4 63.2(3)
C91 Al3 Li4 139.8(3)
C51 Al3 Li4 108.3(3)
Li3 Al3 Li4 54.0(2)
O4 Al4 C93B 120.5(3)
O4 Al4 C93A 120.5(3)
O4 Al4 C71 104.1(2)
C93B Al4 C71 109.3(5)
C93A Al4 C71 109.3(5)
O4 Al4 C81 102.8(2)
C93B Al4 C81 111.7(4)
C93A Al4 C81 111.7(4)
C71 Al4 C81 107.4(2)
O4 Al4 Li3 41.7(2)
C93B Al4 Li3 142.9(4)
C93A Al4 Li3 142.9(4)
C71 Al4 Li3 63.6(3)
C81 Al4 Li3 104.9(3)
O4 Al4 Li4 39.6(2)
C93B Al4 Li4 140.9(4)
C93A Al4 Li4 140.9(4)
C71 Al4 Li4 108.8(2)
C81 Al4 Li4 63.8(3)
Li3 Al4 Li4 54.2(2)
O1 Li1 N1 100.1(4)
O1 Li1 N3 120.5(5)
N1 Li1 N3 121.9(5)
O1 Li1 O2 93.7(4)
N1 Li1 O2 117.6(5)
N3 Li1 O2 100.5(4)
O1 Li1 Li2 46.8(3)
N1 Li1 Li2 117.9(4)
N3 Li1 Li2 120.2(4)
O2 Li1 Li2 46.9(3)
O1 Li1 Al2 101.7(4)
N1 Li1 Al2 145.6(4)
N3 Li1 Al2 67.1(3)
O2 Li1 Al2 34.88(18)
Li2 Li1 Al2 63.1(2)
O1 Li1 Al1 34.44(18)
N1 Li1 Al1 66.8(3)
N3 Li1 Al1 147.7(4)
O2 Li1 Al1 101.1(4)
Li2 Li1 Al1 62.5(2)
Al2 Li1 Al1 125.6(3)
O1 Li2 N2 100.8(4)
O1 Li2 O2 93.7(4)
N2 Li2 O2 118.8(5)
O1 Li2 N4 116.7(6)
N2 Li2 N4 123.7(5)
O2 Li2 N4 99.9(4)
O1 Li2 Li1 46.1(3)
N2 Li2 Li1 119.2(4)
O2 Li2 Li1 47.6(3)
N4 Li2 Li1 117.1(4)
O1 Li2 Al1 34.87(18)
N2 Li2 Al1 67.1(3)
O2 Li2 Al1 102.0(4)
N4 Li2 Al1 144.7(5)
Li1 Li2 Al1 62.9(2)
O1 Li2 Al2 100.4(4)
N2 Li2 Al2 146.6(5)
O2 Li2 Al2 34.28(18)
N4 Li2 Al2 66.8(3)
Li1 Li2 Al2 62.4(2)
Al1 Li2 Al2 125.3(3)
O3 Li3 N7 120.8(5)
O3 Li3 N5 100.0(5)
N7 Li3 N5 121.5(5)
O3 Li3 O4 94.2(4)
N7 Li3 O4 101.1(5)
N5 Li3 O4 116.7(5)
O3 Li3 Li4 47.6(3)
N7 Li3 Li4 119.4(4)
N5 Li3 Li4 119.0(5)
O4 Li3 Li4 46.7(3)
O3 Li3 Al4 103.6(4)
N7 Li3 Al4 67.2(3)
N5 Li3 Al4 143.8(5)
O4 Li3 Al4 35.1(2)
Li4 Li3 Al4 63.2(3)
O3 Li3 Al3 34.7(2)
N7 Li3 Al3 148.8(5)
N5 Li3 Al3 66.8(3)
O4 Li3 Al3 100.0(4)
Li4 Li3 Al3 63.0(3)
Al4 Li3 Al3 126.1(3)
O4 Li4 N6 117.2(5)
O4 Li4 O3 95.0(4)
N6 Li4 O3 100.0(5)
O4 Li4 N8 99.8(5)
N6 Li4 N8 124.7(5)
O3 Li4 N8 116.9(5)
O4 Li4 Li3 48.2(3)
N6 Li4 Li3 119.4(4)
O3 Li4 Li3 46.9(3)
N8 Li4 Li3 115.9(4)
O4 Li4 Al4 34.3(2)
N6 Li4 Al4 144.8(4)
O3 Li4 Al4 102.4(4)
N8 Li4 Al4 66.5(3)
Li3 Li4 Al4 62.5(3)
O4 Li4 Al3 101.2(4)
N6 Li4 Al3 66.7(3)
O3 Li4 Al3 34.8(2)
N8 Li4 Al3 146.0(4)
Li3 Li4 Al3 63.0(3)
Al4 Li4 Al3 125.4(3)
C10 O1 Al1 127.8(3)
C10 O1 Li1 113.9(4)
Al1 O1 Li1 106.1(3)
C10 O1 Li2 109.4(4)
Al1 O1 Li2 104.6(3)
Li1 O1 Li2 87.1(4)
C20 O2 Al2 126.4(3)
C20 O2 Li2 115.7(4)
Al2 O2 Li2 105.7(3)
C20 O2 Li1 111.6(4)
Al2 O2 Li1 103.8(3)
Li2 O2 Li1 85.6(4)
C30 O3 Al3 125.7(3)
C30 O3 Li3 116.2(4)
Al3 O3 Li3 105.4(4)
C30 O3 Li4 111.6(4)
Al3 O3 Li4 104.6(3)
Li3 O3 Li4 85.5(4)
C40 O4 Al4 126.9(4)
C40 O4 Li4 114.5(4)
Al4 O4 Li4 106.1(3)
C40 O4 Li3 112.7(4)
Al4 O4 Li3 103.2(3)
Li4 O4 Li3 85.2(4)
C15 N1 C11 121.1(5)
C15 N1 Li1 129.5(5)
C11 N1 Li1 109.4(4)
C25 N2 C21 120.4(5)
C25 N2 Li2 130.5(5)
C21 N2 Li2 108.9(5)
C35 N3 C31 119.8(5)
C35 N3 Li1 131.4(5)
C31 N3 Li1 108.8(5)
C45 N4 C41 119.3(5)
C45 N4 Li2 131.6(5)
C41 N4 Li2 108.7(4)
C55 N5 C51 120.3(6)
C55 N5 Li3 130.3(6)
C51 N5 Li3 109.3(5)
C65 N6 C61 120.0(5)
C65 N6 Li4 130.4(5)
C61 N6 Li4 109.3(4)
C75 N7 C71 120.1(6)
C75 N7 Li3 130.9(5)
C71 N7 Li3 109.0(5)
C81 N8 C85 119.6(6)
C81 N8 Li4 109.5(5)
C85 N8 Li4 130.4(6)
C2 C1 Al1 120.9(5)
C2 C1 H1A 107.1
Al1 C1 H1A 107.1
C2 C1 H1B 107.1
Al1 C1 H1B 107.1
H1A C1 H1B 106.8
C1 C2 H2A 109.5
C1 C2 H2B 109.5
H2A C2 H2B 109.5
C1 C2 H2C 109.5
H2A C2 H2C 109.5
H2B C2 H2C 109.5
C4 C3 Al2 120.9(6)
C4 C3 H3A 107.1
Al2 C3 H3A 107.1
C4 C3 H3B 107.1
Al2 C3 H3B 107.1
H3A C3 H3B 106.8
C3 C4 H4A 109.5
C3 C4 H4B 109.5
H4A C4 H4B 109.5
C3 C4 H4C 109.5
H4A C4 H4C 109.5
H4B C4 H4C 109.5
C8 C7 H7A 109.5
C8 C7 H7B 109.5
H7A C7 H7B 109.5
C8 C7 H7C 109.5
H7A C7 H7C 109.5
H7B C7 H7C 109.5
C10 C8 C7 113.9(6)
C10 C8 H8A 108.8
C7 C8 H8A 108.8
C10 C8 H8B 108.8
C7 C8 H8B 108.8
H8A C8 H8B 107.7
C10 C9 H9A 109.5
C10 C9 H9B 109.5
H9A C9 H9B 109.5
C10 C9 H9C 109.5
H9A C9 H9C 109.5
H9B C9 H9C 109.5
O1 C10 C9 110.8(5)
O1 C10 C8 110.8(5)
C9 C10 C8 113.4(6)
O1 C10 H10 107.1
C9 C10 H10 107.1
C8 C10 H10 107.1
N1 C11 C12 117.2(5)
N1 C11 Al1 119.9(4)
C12 C11 Al1 122.9(4)
C13 C12 C11 121.7(6)
C13 C12 H12 119.2
C11 C12 H12 119.2
C12 C13 C14 119.2(6)
C12 C13 H13 120.4
C14 C13 H13 120.4
C13 C14 C15 119.1(6)
C13 C14 H14 120.4
C15 C14 H14 120.4
N1 C15 C14 121.6(6)
N1 C15 C16 117.8(6)
C14 C15 C16 120.6(6)
C15 C16 H16A 109.5
C15 C16 H16B 109.5
H16A C16 H16B 109.5
C15 C16 H16C 109.5
H16A C16 H16C 109.5
H16B C16 H16C 109.5
C18 C17 H17A 109.5
C18 C17 H17B 109.5
H17A C17 H17B 109.5
C18 C17 H17C 109.5
H17A C17 H17C 109.5
H17B C17 H17C 109.5
C17 C18 C20 114.9(6)
C17 C18 H18A 108.5
C20 C18 H18A 108.5
C17 C18 H18B 108.5
C20 C18 H18B 108.5
H18A C18 H18B 107.5
C20 C19 H19A 109.5
C20 C19 H19B 109.5
H19A C19 H19B 109.5
C20 C19 H19C 109.5
H19A C19 H19C 109.5
H19B C19 H19C 109.5
O2 C20 C19 111.3(5)
O2 C20 C18 110.3(5)
C19 C20 C18 112.6(6)
O2 C20 H20 107.5
C19 C20 H20 107.5
C18 C20 H20 107.5
N2 C21 C22 117.8(6)
N2 C21 Al1 119.7(4)
C22 C21 Al1 122.5(5)
C23 C22 C21 121.8(6)
C23 C22 H22 119.1
C21 C22 H22 119.1
C24 C23 C22 119.3(6)
C24 C23 H23 120.4
C22 C23 H23 120.4
C23 C24 C25 119.2(7)
C23 C24 H24 120.4
C25 C24 H24 120.4
N2 C25 C24 121.5(6)
N2 C25 C26 117.7(6)
C24 C25 C26 120.8(6)
C25 C26 H26A 109.5
C25 C26 H26B 109.5
H26A C26 H26B 109.5
C25 C26 H26C 109.5
H26A C26 H26C 109.5
H26B C26 H26C 109.5
C28 C27 H27A 109.5
C28 C27 H27B 109.5
H27A C27 H27B 109.5
C28 C27 H27C 109.5
H27A C27 H27C 109.5
H27B C27 H27C 109.5
C30 C28 C27 116.8(7)
C30 C28 H28A 108.1
C27 C28 H28A 108.1
C30 C28 H28B 108.1
C27 C28 H28B 108.1
H28A C28 H28B 107.3
C30 C29 H29A 109.5
C30 C29 H29B 109.5
H29A C29 H29B 109.5
C30 C29 H29C 109.5
H29A C29 H29C 109.5
H29B C29 H29C 109.5
O3 C30 C28 111.7(5)
O3 C30 C29 111.0(6)
C28 C30 C29 112.2(6)
O3 C30 H30 107.2
C28 C30 H30 107.2
C29 C30 H30 107.2
N3 C31 C32 118.4(6)
N3 C31 Al2 120.1(4)
C32 C31 Al2 121.3(5)
C33 C32 C31 122.0(6)
C33 C32 H32 119.0
C31 C32 H32 119.0
C32 C33 C34 118.3(6)
C32 C33 H33 120.8
C34 C33 H33 120.8
C35 C34 C33 119.1(6)
C35 C34 H34 120.5
C33 C34 H34 120.5
N3 C35 C34 122.3(6)
N3 C35 C36 118.4(6)
C34 C35 C36 119.2(6)
C35 C36 H36A 109.5
C35 C36 H36B 109.5
H36A C36 H36B 109.5
C35 C36 H36C 109.5
H36A C36 H36C 109.5
H36B C36 H36C 109.5
C38 C37 H37A 109.5
C38 C37 H37B 109.5
H37A C37 H37B 109.5
C38 C37 H37C 109.5
H37A C37 H37C 109.5
H37B C37 H37C 109.5
C40 C38 C37 113.7(6)
C40 C38 H38A 108.8
C37 C38 H38A 108.8
C40 C38 H38B 108.8
C37 C38 H38B 108.8
H38A C38 H38B 107.7
C40 C39 H39A 109.5
C40 C39 H39B 109.5
H39A C39 H39B 109.5
C40 C39 H39C 109.5
H39A C39 H39C 109.5
H39B C39 H39C 109.5
O4 C40 C39 110.4(5)
O4 C40 C38 110.6(5)
C39 C40 C38 112.3(5)
O4 C40 H40 107.8
C39 C40 H40 107.8
C38 C40 H40 107.8
N4 C41 C42 119.2(6)
N4 C41 Al2 120.2(4)
C42 C41 Al2 120.6(5)
C41 C42 C43 121.3(6)
C41 C42 H42 119.3
C43 C42 H42 119.3
C44 C43 C42 118.1(6)
C44 C43 H43 120.9
C42 C43 H43 120.9
C43 C44 C45 120.0(6)
C43 C44 H44 120.0
C45 C44 H44 120.0
N4 C45 C44 122.0(6)
N4 C45 C46 118.2(6)
C44 C45 C46 119.8(6)
C45 C46 H46A 109.5
C45 C46 H46B 109.5
H46A C46 H46B 109.5
C45 C46 H46C 109.5
H46A C46 H46C 109.5
H46B C46 H46C 109.5
N5 C51 C52 119.0(6)
N5 C51 Al3 120.4(4)
C52 C51 Al3 120.5(6)
C53 C52 C51 120.2(8)
C53 C52 H52 119.9
C51 C52 H52 119.9
C54 C53 C52 119.3(7)
C54 C53 H53 120.4
C52 C53 H53 120.4
C55 C54 C53 119.5(7)
C55 C54 H54 120.3
C53 C54 H54 120.3
N5 C55 C54 121.6(8)
N5 C55 C56 117.7(6)
C54 C55 C56 120.7(7)
C55 C56 H56A 109.5
C55 C56 H56B 109.5
H56A C56 H56B 109.5
C55 C56 H56C 109.5
H56A C56 H56C 109.5
H56B C56 H56C 109.5
N6 C61 C62 118.3(5)
N6 C61 Al3 120.1(4)
C62 C61 Al3 121.5(5)
C63 C62 C61 120.9(6)
C63 C62 H62 119.5
C61 C62 H62 119.5
C64 C63 C62 119.6(7)
C64 C63 H63 120.2
C62 C63 H63 120.2
C63 C64 C65 118.5(6)
C63 C64 H64 120.7
C65 C64 H64 120.7
N6 C65 C64 122.7(6)
N6 C65 C66 117.4(6)
C64 C65 C66 119.9(6)
C65 C66 H66A 109.5
C65 C66 H66B 109.5
H66A C66 H66B 109.5
C65 C66 H66C 109.5
H66A C66 H66C 109.5
H66B C66 H66C 109.5
N7 C71 C72 118.7(6)
N7 C71 Al4 120.1(4)
C72 C71 Al4 121.2(5)
C73 C72 C71 121.0(8)
C73 C72 H72 119.5
C71 C72 H72 119.5
C74 C73 C72 119.8(7)
C74 C73 H73 120.1
C72 C73 H73 120.1
C73 C74 C75 118.9(7)
C73 C74 H74 120.5
C75 C74 H74 120.5
N7 C75 C74 121.5(7)
N7 C75 C76 118.2(6)
C74 C75 C76 120.2(7)
C75 C76 H76A 109.5
C75 C76 H76B 109.5
H76A C76 H76B 109.5
C75 C76 H76C 109.5
H76A C76 H76C 109.5
H76B C76 H76C 109.5
N8 C81 C82 119.0(6)
N8 C81 Al4 119.4(4)
C82 C81 Al4 121.6(5)
C83 C82 C81 122.0(7)
C83 C82 H82 119.0
C81 C82 H82 119.0
C82 C83 C84 118.4(7)
C82 C83 H83 120.8
C84 C83 H83 120.8
C83 C84 C85 119.7(6)
C83 C84 H84 120.1
C85 C84 H84 120.1
N8 C85 C84 121.3(7)
N8 C85 C86 117.9(7)
C84 C85 C86 120.9(7)
C85 C86 H86A 109.5
C85 C86 H86B 109.5
H86A C86 H86B 109.5
C85 C86 H86C 109.5
H86A C86 H86C 109.5
H86B C86 H86C 109.5
C92 C91 Al3 120.8(6)
C92 C91 H91A 107.1
Al3 C91 H91A 107.1
C92 C91 H91B 107.1
Al3 C91 H91B 107.1
H91A C91 H91B 106.8
C91 C92 H92A 109.5
C91 C92 H92B 109.5
H92A C92 H92B 109.5
C91 C92 H92C 109.5
H92A C92 H92C 109.5
H92B C92 H92C 109.5
C94A C93A Al4 119.1(9)
C94A C93A H93A 107.6
Al4 C93A H93A 107.6
C94A C93A H93B 107.6
Al4 C93A H93B 107.6
H93A C93A H93B 107.0
C93A C94A H94A 109.5
C93A C94A H94B 109.5
H94A C94A H94B 109.5
C93A C94A H94C 109.5
H94A C94A H94C 109.5
H94B C94A H94C 109.5
C94B C93B Al4 136.0(15)
C94B C93B H93C 103.2
Al4 C93B H93C 103.2
C94B C93B H93D 103.2
Al4 C93B H93D 103.2
H93C C93B H93D 105.1
C93B C94B H94D 109.5
C93B C94B H94E 109.5
H94D C94B H94E 109.5
C93B C94B H94F 109.5
H94D C94B H94F 109.5
H94E C94B H94F 109.5

loop_
_geom_bond_atom_site_label_1
_geom_bond_atom_site_label_2
_geom_bond_distance
Al1 O1 1.806(4)
Al1 C1 1.988(6)
Al1 C21 2.009(6)
Al1 C11 2.011(6)
Al1 Li2 3.057(9)
Al1 Li1 3.068(9)
Al2 O2 1.802(4)
Al2 C3 1.986(6)
Al2 C31 2.019(6)
Al2 C41 2.022(6)
Al2 Li1 3.060(9)
Al2 Li2 3.080(9)
Al3 O3 1.812(4)
Al3 C61 2.008(6)
Al3 C91 2.016(8)
Al3 C51 2.020(7)
Al3 Li3 3.072(10)
Al3 Li4 3.073(10)
Al4 O4 1.801(4)
Al4 C93B 1.969(8)
Al4 C93A 1.969(8)
Al4 C71 2.006(7)
Al4 C81 2.025(6)
Al4 Li3 3.053(10)
Al4 Li4 3.072(10)
Li1 O1 2.028(10)
Li1 N1 2.059(10)
Li1 N3 2.070(11)
Li1 O2 2.080(10)
Li1 Li2 2.811(11)
Li2 O1 2.052(11)
Li2 N2 2.056(11)
Li2 O2 2.058(10)
Li2 N4 2.084(10)
Li3 O3 2.046(11)
Li3 N7 2.046(11)
Li3 N5 2.063(11)
Li3 O4 2.088(11)
Li3 Li4 2.792(11)
Li4 O4 2.038(11)
Li4 N6 2.046(11)
Li4 O3 2.067(10)
Li4 N8 2.074(11)
O1 C10 1.441(7)
O2 C20 1.445(7)
O3 C30 1.438(7)
O4 C40 1.443(7)
N1 C15 1.341(7)
N1 C11 1.372(7)
N2 C25 1.347(8)
N2 C21 1.377(7)
N3 C35 1.348(8)
N3 C31 1.368(7)
N4 C45 1.353(7)
N4 C41 1.373(7)
N5 C55 1.352(8)
N5 C51 1.358(8)
N6 C65 1.347(7)
N6 C61 1.366(8)
N7 C75 1.350(8)
N7 C71 1.372(8)
N8 C81 1.361(8)
N8 C85 1.364(8)
C1 C2 1.492(8)
C1 H1A 0.9900
C1 H1B 0.9900
C2 H2A 0.9800
C2 H2B 0.9800
C2 H2C 0.9800
C3 C4 1.482(9)
C3 H3A 0.9900
C3 H3B 0.9900
C4 H4A 0.9800
C4 H4B 0.9800
C4 H4C 0.9800
C7 C8 1.516(8)
C7 H7A 0.9800
C7 H7B 0.9800
C7 H7C 0.9800
C8 C10 1.500(7)
C8 H8A 0.9900
C8 H8B 0.9900
C9 C10 1.499(8)
C9 H9A 0.9800
C9 H9B 0.9800
C9 H9C 0.9800
C10 H10 1.0000
C11 C12 1.402(8)
C12 C13 1.369(9)
C12 H12 0.9500
C13 C14 1.369(10)
C13 H13 0.9500
C14 C15 1.379(9)
C14 H14 0.9500
C15 C16 1.514(9)
C16 H16A 0.9800
C16 H16B 0.9800
C16 H16C 0.9800
C17 C18 1.497(9)
C17 H17A 0.9800
C17 H17B 0.9800
C17 H17C 0.9800
C18 C20 1.503(8)
C18 H18A 0.9900
C18 H18B 0.9900
C19 C20 1.503(8)
C19 H19A 0.9800
C19 H19B 0.9800
C19 H19C 0.9800
C20 H20 1.0000
C21 C22 1.400(9)
C22 C23 1.369(10)
C22 H22 0.9500
C23 C24 1.363(10)
C23 H23 0.9500
C24 C25 1.395(9)
C24 H24 0.9500
C25 C26 1.505(9)
C26 H26A 0.9800
C26 H26B 0.9800
C26 H26C 0.9800
C27 C28 1.502(9)
C27 H27A 0.9800
C27 H27B 0.9800
C27 H27C 0.9800
C28 C30 1.482(8)
C28 H28A 0.9900
C28 H28B 0.9900
C29 C30 1.490(8)
C29 H29A 0.9800
C29 H29B 0.9800
C29 H29C 0.9800
C30 H30 1.0000
C31 C32 1.387(8)
C32 C33 1.374(9)
C32 H32 0.9500
C33 C34 1.378(10)
C33 H33 0.9500
C34 C35 1.375(9)
C34 H34 0.9500
C35 C36 1.492(9)
C36 H36A 0.9800
C36 H36B 0.9800
C36 H36C 0.9800
C37 C38 1.514(8)
C37 H37A 0.9800
C37 H37B 0.9800
C37 H37C 0.9800
C38 C40 1.512(7)
C38 H38A 0.9900
C38 H38B 0.9900
C39 C40 1.494(7)
C39 H39A 0.9800
C39 H39B 0.9800
C39 H39C 0.9800
C40 H40 1.0000
C41 C42 1.377(8)
C42 C43 1.402(10)
C42 H42 0.9500
C43 C44 1.355(10)
C43 H43 0.9500
C44 C45 1.379(9)
C44 H44 0.9500
C45 C46 1.501(10)
C46 H46A 0.9800
C46 H46B 0.9800
C46 H46C 0.9800
C51 C52 1.401(9)
C52 C53 1.379(11)
C52 H52 0.9500
C53 C54 1.373(12)
C53 H53 0.9500
C54 C55 1.370(11)
C54 H54 0.9500
C55 C56 1.514(11)
C56 H56A 0.9800
C56 H56B 0.9800
C56 H56C 0.9800
C61 C62 1.404(9)
C62 C63 1.385(9)
C62 H62 0.9500
C63 C64 1.361(11)
C63 H63 0.9500
C64 C65 1.384(9)
C64 H64 0.9500
C65 C66 1.511(10)
C66 H66A 0.9800
C66 H66B 0.9800
C66 H66C 0.9800
C71 C72 1.390(9)
C72 C73 1.374(11)
C72 H72 0.9500
C73 C74 1.361(12)
C73 H73 0.9500
C74 C75 1.393(10)
C74 H74 0.9500
C75 C76 1.485(11)
C76 H76A 0.9800
C76 H76B 0.9800
C76 H76C 0.9800
C81 C82 1.383(9)
C82 C83 1.365(10)
C82 H82 0.9500
C83 C84 1.374(11)
C83 H83 0.9500
C84 C85 1.377(10)
C84 H84 0.9500
C85 C86 1.481(11)
C86 H86A 0.9800
C86 H86B 0.9800
C86 H86C 0.9800
C91 C92 1.483(8)
C91 H91A 0.9900
C91 H91B 0.9900
C92 H92A 0.9800
C92 H92B 0.9800
C92 H92C 0.9800
C93A C94A 1.486(12)
C93A H93A 0.9900
C93A H93B 0.9900
C94A H94A 0.9800
C94A H94B 0.9800
C94A H94C 0.9800
C93B C94B 1.428(14)
C93B H93C 0.9900
C93B H93D 0.9900
C94B H94D 0.9800
C94B H94E 0.9800
C94B H94F 0.9800

loop_
_geom_torsion_atom_site_label_1
_geom_torsion_atom_site_label_2
_geom_torsion_atom_site_label_3
_geom_torsion_atom_site_label_4
_geom_torsion
C1 Al1 O1 C10 -3.8(5)
C21 Al1 O1 C10 118.9(4)
C11 Al1 O1 C10 -127.3(4)
Li2 Al1 O1 C10 129.5(6)
Li1 Al1 O1 C10 -139.3(6)
C1 Al1 O1 Li1 135.5(4)
C21 Al1 O1 Li1 -101.8(4)
C11 Al1 O1 Li1 12.0(4)
Li2 Al1 O1 Li1 -91.2(5)
C1 Al1 O1 Li2 -133.3(4)
C21 Al1 O1 Li2 -10.6(4)
C11 Al1 O1 Li2 103.2(4)
Li1 Al1 O1 Li2 91.2(5)
C3 Al2 O2 C20 4.6(5)
C31 Al2 O2 C20 -116.4(4)
C41 Al2 O2 C20 128.7(4)
Li1 Al2 O2 C20 -130.6(5)
Li2 Al2 O2 C20 140.1(6)
C3 Al2 O2 Li2 -135.5(4)
C31 Al2 O2 Li2 103.4(4)
C41 Al2 O2 Li2 -11.4(4)
Li1 Al2 O2 Li2 89.2(4)
C3 Al2 O2 Li1 135.3(4)
C31 Al2 O2 Li1 14.2(3)
C41 Al2 O2 Li1 -100.6(3)
Li2 Al2 O2 Li1 -89.2(4)
C61 Al3 O3 C30 -119.0(4)
C91 Al3 O3 C30 -1.5(5)
C51 Al3 O3 C30 124.7(4)
Li3 Al3 O3 C30 139.6(6)
Li4 Al3 O3 C30 -131.0(6)
C61 Al3 O3 Li3 101.4(4)
C91 Al3 O3 Li3 -141.2(4)
C51 Al3 O3 Li3 -14.9(4)
Li4 Al3 O3 Li3 89.3(4)
C61 Al3 O3 Li4 12.1(4)
C91 Al3 O3 Li4 129.5(4)
C51 Al3 O3 Li4 -104.2(4)
Li3 Al3 O3 Li4 -89.3(4)
C93B Al4 O4 C40 -4.7(7)
C93A Al4 O4 C40 -4.7(7)
C71 Al4 O4 C40 118.3(4)
C81 Al4 O4 C40 -129.7(4)
Li3 Al4 O4 C40 132.1(6)
Li4 Al4 O4 C40 -139.2(6)
C93B Al4 O4 Li4 134.5(5)
C93A Al4 O4 Li4 134.5(5)
C71 Al4 O4 Li4 -102.5(4)
C81 Al4 O4 Li4 9.4(4)
Li3 Al4 O4 Li4 -88.7(4)
C93B Al4 O4 Li3 -136.8(6)
C93A Al4 O4 Li3 -136.8(6)
C71 Al4 O4 Li3 -13.8(4)
C81 Al4 O4 Li3 98.2(4)
Li4 Al4 O4 Li3 88.7(4)
Al1 O1 C10 C9 72.9(6)
Li1 O1 C10 C9 -63.8(6)
Li2 O1 C10 C9 -159.4(5)
Al1 O1 C10 C8 -54.0(6)
Li1 O1 C10 C8 169.3(5)
Li2 O1 C10 C8 73.7(6)
C7 C8 C10 O1 -159.9(7)
C7 C8 C10 C9 74.7(9)
C15 N1 C11 C12 -1.7(9)
Li1 N1 C11 C12 175.4(5)
C15 N1 C11 Al1 177.2(5)
Li1 N1 C11 Al1 -5.7(6)
N1 C11 C12 C13 0.3(10)
Al1 C11 C12 C13 -178.5(5)
C11 C12 C13 C14 0.6(11)
C12 C13 C14 C15 -0.2(11)
C11 N1 C15 C14 2.1(10)
Li1 N1 C15 C14 -174.3(6)
C11 N1 C15 C16 -176.7(6)
Li1 N1 C15 C16 6.8(10)
C13 C14 C15 N1 -1.1(11)
C13 C14 C15 C16 177.7(7)
Al2 O2 C20 C19 57.6(7)
Li2 O2 C20 C19 -165.7(6)
Li1 O2 C20 C19 -70.0(6)
Al2 O2 C20 C18 -68.1(6)
Li2 O2 C20 C18 68.6(6)
Li1 O2 C20 C18 164.3(5)
C17 C18 C20 O2 -178.7(7)
C17 C18 C20 C19 56.3(10)
C25 N2 C21 C22 2.9(9)
Li2 N2 C21 C22 -172.8(6)
C25 N2 C21 Al1 -175.7(5)
Li2 N2 C21 Al1 8.6(6)
N2 C21 C22 C23 -1.6(11)
Al1 C21 C22 C23 177.0(6)
C21 C22 C23 C24 -0.3(12)
C22 C23 C24 C25 0.8(13)
C21 N2 C25 C24 -2.5(10)
Li2 N2 C25 C24 172.2(7)
C21 N2 C25 C26 178.3(7)
Li2 N2 C25 C26 -7.0(11)
C23 C24 C25 N2 0.6(12)
C23 C24 C25 C26 179.7(8)
Al3 O3 C30 C28 -67.9(7)
Li3 O3 C30 C28 68.0(7)
Li4 O3 C30 C28 163.8(6)
Al3 O3 C30 C29 58.1(7)
Li3 O3 C30 C29 -166.0(6)
Li4 O3 C30 C29 -70.2(7)
C27 C28 C30 O3 177.1(8)
C27 C28 C30 C29 51.8(12)
C35 N3 C31 C32 -0.3(8)
Li1 N3 C31 C32 178.4(5)
C35 N3 C31 Al2 175.7(4)
Li1 N3 C31 Al2 -5.7(6)
N3 C31 C32 C33 1.5(9)
Al2 C31 C32 C33 -174.4(5)
C31 C32 C33 C34 -2.1(11)
C32 C33 C34 C35 1.5(11)
C31 N3 C35 C34 -0.3(9)
Li1 N3 C35 C34 -178.6(6)
C31 N3 C35 C36 179.3(6)
Li1 N3 C35 C36 1.0(10)
C33 C34 C35 N3 -0.4(10)
C33 C34 C35 C36 -180.0(7)
Al4 O4 C40 C39 67.5(6)
Li4 O4 C40 C39 -68.9(6)
Li3 O4 C40 C39 -164.0(5)
Al4 O4 C40 C38 -57.4(6)
Li4 O4 C40 C38 166.2(5)
Li3 O4 C40 C38 71.1(6)
C37 C38 C40 O4 -167.2(6)
C37 C38 C40 C39 69.0(8)
C45 N4 C41 C42 0.7(9)
Li2 N4 C41 C42 -173.5(6)
C45 N4 C41 Al2 -178.1(5)
Li2 N4 C41 Al2 7.8(6)
N4 C41 C42 C43 0.5(11)
Al2 C41 C42 C43 179.2(6)
C41 C42 C43 C44 -0.8(12)
C42 C43 C44 C45 -0.1(12)
C41 N4 C45 C44 -1.5(10)
Li2 N4 C45 C44 171.1(7)
C41 N4 C45 C46 178.2(7)
Li2 N4 C45 C46 -9.2(11)
C43 C44 C45 N4 1.2(12)
C43 C44 C45 C46 -178.5(8)
C55 N5 C51 C52 0.1(8)
Li3 N5 C51 C52 -179.2(5)
C55 N5 C51 Al3 -177.6(4)
Li3 N5 C51 Al3 3.0(6)
N5 C51 C52 C53 1.8(9)
Al3 C51 C52 C53 179.5(5)
C51 C52 C53 C54 -2.0(10)
C52 C53 C54 C55 0.4(11)
C51 N5 C55 C54 -1.7(9)
Li3 N5 C55 C54 177.5(6)
C51 N5 C55 C56 177.3(6)
Li3 N5 C55 C56 -3.6(9)
C53 C54 C55 N5 1.5(10)
C53 C54 C55 C56 -177.5(7)
C65 N6 C61 C62 -0.9(8)
Li4 N6 C61 C62 173.9(5)
C65 N6 C61 Al3 175.3(4)
Li4 N6 C61 Al3 -10.0(6)
N6 C61 C62 C63 0.0(9)
Al3 C61 C62 C63 -176.0(5)
C61 C62 C63 C64 0.8(11)
C62 C63 C64 C65 -0.7(11)
C61 N6 C65 C64 1.0(9)
Li4 N6 C65 C64 -172.5(6)
C61 N6 C65 C66 -178.6(6)
Li4 N6 C65 C66 8.0(9)
C63 C64 C65 N6 -0.2(10)
C63 C64 C65 C66 179.4(7)
C75 N7 C71 C72 1.0(8)
Li3 N7 C71 C72 -179.1(5)
C75 N7 C71 Al4 -178.3(4)
Li3 N7 C71 Al4 1.6(6)
N7 C71 C72 C73 -0.5(9)
Al4 C71 C72 C73 178.9(5)
C71 C72 C73 C74 -0.6(11)
C72 C73 C74 C75 1.1(11)
C71 N7 C75 C74 -0.5(8)
Li3 N7 C75 C74 179.6(6)
C71 N7 C75 C76 -179.9(6)
Li3 N7 C75 C76 0.1(9)
C73 C74 C75 N7 -0.6(10)
C73 C74 C75 C76 178.9(7)
C85 N8 C81 C82 -2.4(8)
Li4 N8 C81 C82 170.3(5)
C85 N8 C81 Al4 177.0(4)
Li4 N8 C81 Al4 -10.3(6)
N8 C81 C82 C83 0.9(9)
Al4 C81 C82 C83 -178.4(5)
C81 C82 C83 C84 0.5(11)
C82 C83 C84 C85 -0.4(11)
C81 N8 C85 C84 2.5(9)
Li4 N8 C85 C84 -168.4(6)
C81 N8 C85 C86 -177.7(6)
Li4 N8 C85 C86 11.3(10)
C83 C84 C85 N8 -1.1(10)
C83 C84 C85 C86 179.2(7)
